data_1532262
loop_
_publ_author_name
'Torres, F.J.'
'Tena, M.A.'
'Alarcon, J.'

_publ_section_title
;
 Rietveld refinement study of vanadium distribution in V(+4) - (Zr Si O4)
 solid solutions obtained from gels
;
_journal_name_full 'Journal of the European Ceramic Society'
_journal_page_first 1991
_journal_page_last 1994
_journal_volume 22
_journal_year 2002
_chemical_formula_sum 'O4 Si0.993 V0.007 Zr'
_chemical_name_systematic 'Zr (Si0.993 V0.007) O4'
_space_group_IT_number 141
_symmetry_space_group_name_Hall '-I 4bd 2'
_symmetry_space_group_name_H-M 'I 41/a m d :2'
_cell_angle_alpha 90
_cell_angle_beta 90
_cell_angle_gamma 90
_cell_formula_units_Z 4
_cell_length_a 6.6011
_cell_length_b 6.6011
_cell_length_c 5.9811
_cell_volume 260.624
_citation_journal_id_ASTM JECSER
_cod_data_source_file Torres_JECSER_2002_604.cif
_cod_data_source_block O4Si0.993V0.007Zr1
_cod_original_cell_volume 260.6236
_cod_original_formula_sum 'O4 Si0.993 V0.007 Zr1'
_cod_database_code 1532262

loop_
_symmetry_equiv_pos_as_xyz
x,y,z
-y+1/4,x+3/4,z+1/4
-x+1/2,-y,z+1/2
y+1/4,-x+1/4,z+3/4
x,-y,-z
y+1/4,x+3/4,-z+1/4
-x+1/2,y,-z+1/2
-y+1/4,-x+1/4,-z+3/4
-x,-y,-z
y-1/4,-x-3/4,-z-1/4
x-1/2,y,-z-1/2
-y-1/4,x-1/4,-z-3/4
-x,y,z
-y-1/4,-x-3/4,z-1/4
x-1/2,-y,z-1/2
y-1/4,x-1/4,z-3/4
x+1/2,y+1/2,z+1/2
-y+3/4,x+5/4,z+3/4
-x+1,-y+1/2,z+1
y+3/4,-x+3/4,z+5/4
x+1/2,-y+1/2,-z+1/2
y+3/4,x+5/4,-z+3/4
-x+1,y+1/2,-z+1
-y+3/4,-x+3/4,-z+5/4
-x+1/2,-y+1/2,-z+1/2
y+1/4,-x-1/4,-z+1/4
x,y+1/2,-z
-y+1/4,x+1/4,-z-1/4
-x+1/2,y+1/2,z+1/2
-y+1/4,-x-1/4,z+1/4
x,-y+1/2,z
y+1/4,x+1/4,z-1/4

loop_
_atom_site_label
_atom_site_type_symbol
_atom_site_fract_x
_atom_site_fract_y
_atom_site_fract_z
_atom_site_occupancy
_atom_site_U_iso_or_equiv
Zr1 Zr+4 0 0.75 0.125 1 0.0
V1 V+4 0 0.25 0.375 0.007 0.0
Si1 Si+4 0 0.25 0.375 0.993 0.0
O1 O-2 0 0.0633 0.1957 1 0.0
